data_4321422
loop_
_publ_author_name
'David P. Long'
'A. Chandrasekaran'
'Roberta O. Day'
'Patricia A. Bianconi'
'Arnold L. Rheingold'

_publ_section_title
;
 Yttrium and Neodymium Di- and Monohalide Complexes Based on Scorpionate
 (Poly(pyrazolyl)borate) Ligands
;
_journal_name_full 'Inorganic Chemistry'
_journal_page_first 4476
_journal_page_last 4487
_journal_paper_doi 10.1021/ic991179l
_journal_volume 39
_journal_year 2000
_chemical_formula_sum 'C20.5 H31 B Cl3 N8 Y'
_chemical_formula_weight 595.60
_chemical_name_systematic
;
 ?
;
_space_group_IT_number 15
_symmetry_space_group_name_Hall '-C 2yc'
_symmetry_space_group_name_H-M 'C 1 2/c 1'
_atom_sites_solution_hydrogens geom
_atom_sites_solution_primary direct
_atom_sites_solution_secondary difmap
_audit_creation_method SHELXL
_cell_angle_alpha 90.00
_cell_angle_beta 96.04(2)
_cell_angle_gamma 90.00
_cell_formula_units_Z 8
_cell_length_a 20.800(7)
_cell_length_b 10.990(3)
_cell_length_c 25.177(4)
_cell_measurement_temperature 293(2)
_cell_volume 5723(3)
_computing_structure_refinement 'SHELXL-93 (Sheldrick, 1993)'
_computing_structure_solution 'SHELXS-86 (Sheldrick, 1990)'
_diffrn_ambient_temperature 293(2)
_diffrn_radiation_monochromator graphite
_diffrn_radiation_source 'fine-focus sealed tube'
_diffrn_radiation_type MoK\a
_diffrn_radiation_wavelength 0.71073
_diffrn_reflns_av_R_equivalents 0.0000
_diffrn_reflns_av_sigmaI/netI 0.1051
_diffrn_reflns_limit_h_max 24
_diffrn_reflns_limit_h_min 0
_diffrn_reflns_limit_k_max 13
_diffrn_reflns_limit_k_min 0
_diffrn_reflns_limit_l_max 29
_diffrn_reflns_limit_l_min -29
_diffrn_reflns_number 5014
_diffrn_reflns_theta_max 24.99
_diffrn_reflns_theta_min 1.63
_exptl_absorpt_coefficient_mu 2.342
_exptl_crystal_density_diffrn 1.382
_exptl_crystal_F_000 2440
_exptl_crystal_size_max 1.00
_exptl_crystal_size_mid 0.50
_exptl_crystal_size_min 0.45
_refine_diff_density_max 0.603
_refine_diff_density_min -0.567
_refine_diff_density_rms 0.085
_refine_ls_extinction_method none
_refine_ls_goodness_of_fit_all 1.104
_refine_ls_goodness_of_fit_obs 1.100
_refine_ls_matrix_type full
_refine_ls_number_parameters 303
_refine_ls_number_reflns 4990
_refine_ls_number_restraints 0
_refine_ls_restrained_S_all 1.294
_refine_ls_restrained_S_obs 1.100
_refine_ls_R_factor_all 0.1699
_refine_ls_R_factor_obs 0.0525
_refine_ls_shift/esd_max -0.065
_refine_ls_shift/esd_mean 0.009
_refine_ls_structure_factor_coef Fsqd
_refine_ls_weighting_details 'w=1/[\s^2^(Fo^2^)+(0.0554P)^2^+21.7495P] where P=(Fo^2^+2Fc^2^)/3'
_refine_ls_weighting_scheme calc
_refine_ls_wR_factor_all 0.1882
_refine_ls_wR_factor_obs 0.1092
_reflns_number_observed 2447
_reflns_number_total 5014
_reflns_observed_criterion >2sigma(I)
_cod_data_source_file ic991179l.cif
_cod_data_source_block dl2a
_cod_depositor_comments
;
The following automatic conversions were performed:

'_refine_ls_weighting_scheme' value 'calc
w=1/[\s^2^(Fo^2^)+(0.0554P)^2^+21.7495P] where P=(Fo^2^+2Fc^2^)/3'
was changed to 'calc'. New tag '_refine_ls_weighting_details' was
created. The value of the new tag was set to
'w=1/[\s^2^(Fo^2^)+(0.0554P)^2^+21.7495P] where P=(Fo^2^+2Fc^2^)/3'.

Automatic conversion script
Id: cif_fix_values 3143 2015-03-26 13:38:13Z robertas 
;
_cod_original_cell_volume 5723.3(26)
_cod_original_formula_sum 'C20.50 H31 B Cl3 N8 Y'
_cod_database_code 4321422
_cod_database_fobs_code 4321422

loop_
_symmetry_equiv_pos_as_xyz
'x, y, z'
'-x, y, -z+1/2'
'x+1/2, y+1/2, z'
'-x+1/2, y+1/2, -z+1/2'
'-x, -y, -z'
'x, -y, z-1/2'
'-x+1/2, -y+1/2, -z'
'x+1/2, -y+1/2, z-1/2'

loop_
_atom_site_aniso_label
_atom_site_aniso_U_11
_atom_site_aniso_U_22
_atom_site_aniso_U_33
_atom_site_aniso_U_23
_atom_site_aniso_U_13
_atom_site_aniso_U_12
Y 0.0449(4) 0.0437(4) 0.0497(4) 0.0009(4) 0.0058(3) -0.0005(4)
Cl1 0.0489(10) 0.094(2) 0.0861(14) -0.0097(12) 0.0186(10) -0.0115(10)
Cl2 0.0843(15) 0.0443(12) 0.113(2) 0.0027(12) 0.0017(13) 0.0042(10)
N1 0.055(4) 0.047(3) 0.051(4) 0.006(3) 0.015(3) 0.002(3)
N2 0.047(3) 0.052(4) 0.057(4) 0.010(3) 0.015(3) 0.008(3)
N3 0.066(4) 0.068(4) 0.049(4) -0.006(3) 0.001(3) 0.022(3)
N4 0.058(4) 0.056(4) 0.049(3) -0.004(3) -0.003(3) 0.011(3)
N5 0.051(3) 0.041(4) 0.061(4) 0.007(3) 0.011(3) 0.010(3)
N6 0.059(3) 0.046(3) 0.045(4) 0.002(3) 0.016(3) 0.004(3)
N7 0.051(3) 0.076(5) 0.060(4) 0.013(3) -0.002(3) -0.012(3)
N8 0.043(3) 0.066(4) 0.061(4) -0.001(3) 0.005(3) -0.011(3)
B 0.075(6) 0.062(5) 0.040(5) 0.018(4) 0.016(4) 0.019(5)
C1 0.067(5) 0.047(4) 0.061(5) -0.007(4) 0.029(4) 0.002(4)
C2 0.049(4) 0.060(5) 0.093(6) 0.002(5) 0.023(4) 0.009(4)
C3 0.050(4) 0.053(5) 0.066(5) 0.005(4) 0.007(4) 0.009(3)
C4 0.072(6) 0.099(7) 0.052(5) -0.006(5) 0.004(4) 0.042(5)
C5 0.064(6) 0.133(9) 0.057(6) -0.034(6) -0.010(4) 0.029(6)
C6 0.053(5) 0.086(7) 0.067(5) -0.023(5) -0.003(4) 0.013(4)
C7 0.050(4) 0.047(4) 0.061(5) 0.006(4) 0.001(4) 0.002(3)
C8 0.063(4) 0.033(4) 0.074(5) -0.013(4) 0.002(4) 0.006(4)
C9 0.052(4) 0.047(4) 0.067(5) -0.016(4) 0.013(4) 0.004(3)
C10 0.046(4) 0.089(7) 0.056(5) 0.005(4) -0.002(3) 0.013(4)
C11 0.048(4) 0.081(6) 0.075(6) -0.010(5) -0.008(4) -0.002(4)
C12 0.049(4) 0.057(5) 0.064(5) -0.004(4) 0.011(4) -0.005(4)
C13 0.086(6) 0.089(7) 0.088(7) 0.015(5) 0.047(5) 0.003(5)
C14 0.061(5) 0.087(6) 0.097(7) 0.024(5) 0.001(5) 0.016(4)
C15 0.116(8) 0.145(10) 0.061(6) 0.020(6) 0.001(5) 0.055(7)
C16 0.068(6) 0.100(8) 0.123(8) -0.046(7) -0.012(6) -0.009(5)
C17 0.072(5) 0.066(6) 0.096(6) 0.026(5) 0.007(5) -0.001(4)
C18 0.095(6) 0.066(5) 0.092(7) -0.016(5) 0.042(5) -0.005(5)
C19 0.080(6) 0.133(9) 0.076(6) 0.028(6) -0.004(5) 0.004(6)
C20 0.072(5) 0.086(7) 0.088(6) -0.005(5) 0.001(5) -0.028(5)
C1S 0.172(21) 0.086(13) 0.345(36) 0.000 -0.061(21) 0.000
Cl1S 0.176(4) 0.198(5) 0.408(9) 0.093(6) -0.051(5) -0.042(4)

loop_
_atom_site_label
_atom_site_type_symbol
_atom_site_fract_x
_atom_site_fract_y
_atom_site_fract_z
_atom_site_U_iso_or_equiv
_atom_site_thermal_displace_type
_atom_site_occupancy
_atom_site_calc_flag
_atom_site_refinement_flags
_atom_site_disorder_group
Y Y 0.88490(3) 0.22523(6) 0.35912(3) 0.0461(2) Uani 1 d . .
Cl1 Cl 0.99563(8) 0.2354(2) 0.32390(8) 0.0755(6) Uani 1 d . .
Cl2 Cl 0.86875(10) 0.4555(2) 0.35799(10) 0.0811(7) Uani 1 d . .
N1 N 0.7820(3) 0.1145(5) 0.4379(2) 0.0506(14) Uani 1 d . .
N2 N 0.7832(3) 0.1908(5) 0.3951(2) 0.0513(15) Uani 1 d . .
N3 N 0.8983(3) 0.1093(6) 0.4804(2) 0.061(2) Uani 1 d . .
N4 N 0.9208(3) 0.2026(5) 0.4510(2) 0.0554(15) Uani 1 d . .
N5 N 0.8589(2) -0.0459(5) 0.4102(2) 0.0504(14) Uani 1 d . .
N6 N 0.8847(3) 0.0059(5) 0.3675(2) 0.0494(14) Uani 1 d . .
N7 N 0.8580(3) 0.2619(6) 0.2299(2) 0.063(2) Uani 1 d . .
H7 H 0.8916(3) 0.3077(6) 0.2351(2) 0.075 Uiso 1 calc R .
N8 N 0.8360(3) 0.1935(5) 0.2683(2) 0.056(2) Uani 1 d . .
B B 0.8399(4) 0.0314(8) 0.4571(3) 0.058(2) Uani 1 d . .
H0 H 0.8272(4) -0.0230(8) 0.4850(3) 0.070 Uiso 1 calc R .
C1 C 0.7218(4) 0.1189(6) 0.4556(3) 0.057(2) Uani 1 d . .
C2 C 0.6856(4) 0.1991(7) 0.4233(3) 0.066(2) Uani 1 d . .
H2 H 0.6429(4) 0.2209(7) 0.4260(3) 0.080 Uiso 1 calc R .
C3 C 0.7243(3) 0.2417(6) 0.3857(3) 0.056(2) Uani 1 d . .
C4 C 0.9342(4) 0.0998(9) 0.5273(3) 0.074(2) Uani 1 d . .
C5 C 0.9797(4) 0.1900(10) 0.5296(3) 0.086(3) Uani 1 d . .
H5 H 1.0107(4) 0.2066(10) 0.5580(3) 0.103 Uiso 1 calc R .
C6 C 0.9709(4) 0.2515(8) 0.4819(3) 0.069(2) Uani 1 d . .
C7 C 0.8574(3) -0.1671(6) 0.4039(3) 0.053(2) Uani 1 d . .
C8 C 0.8825(3) -0.1943(6) 0.3577(3) 0.057(2) Uani 1 d . .
H8 H 0.8874(3) -0.2717(6) 0.3437(3) 0.068 Uiso 1 calc R .
C9 C 0.8994(3) -0.0861(7) 0.3354(3) 0.055(2) Uani 1 d . .
C10 C 0.8225(3) 0.2514(8) 0.1826(3) 0.064(2) Uani 1 d . .
C11 C 0.7747(4) 0.1711(7) 0.1914(3) 0.069(2) Uani 1 d . .
H11 H 0.7414(4) 0.1453(7) 0.1665(3) 0.083 Uiso 1 calc R .
C12 C 0.7849(3) 0.1353(7) 0.2441(3) 0.056(2) Uani 1 d . .
C13 C 0.7033(4) 0.0465(8) 0.5013(3) 0.085(3) Uani 1 d . .
H13A H 0.7330(4) 0.0629(8) 0.5323(3) 0.127 Uiso 1 calc R .
H13B H 0.7046(4) -0.0385(8) 0.4928(3) 0.127 Uiso 1 calc R .
H13C H 0.6604(4) 0.0684(8) 0.5084(3) 0.127 Uiso 1 calc R .
C14 C 0.7074(4) 0.3317(8) 0.3429(3) 0.082(3) Uani 1 d . .
H14A H 0.6632(4) 0.3564(8) 0.3434(3) 0.123 Uiso 1 calc R .
H14B H 0.7130(4) 0.2957(8) 0.3089(3) 0.123 Uiso 1 calc R .
H14C H 0.7351(4) 0.4013(8) 0.3485(3) 0.123 Uiso 1 calc R .
C15 C 0.9231(5) 0.0052(10) 0.5686(3) 0.108(4) Uani 1 d . .
H15A H 0.8871(5) 0.0288(10) 0.5872(3) 0.161 Uiso 1 calc R .
H15B H 0.9611(5) -0.0018(10) 0.5937(3) 0.161 Uiso 1 calc R .
H15C H 0.9142(5) -0.0718(10) 0.5514(3) 0.161 Uiso 1 calc R .
C16 C 1.0076(4) 0.3557(9) 0.4616(4) 0.098(3) Uani 1 d . .
H16A H 1.0399(4) 0.3251(9) 0.4404(4) 0.148 Uiso 1 calc R .
H16B H 1.0281(4) 0.4012(9) 0.4912(4) 0.148 Uiso 1 calc R .
H16C H 0.9784(4) 0.4077(9) 0.4400(4) 0.148 Uiso 1 calc R .
C17 C 0.8334(4) -0.2523(7) 0.4439(3) 0.079(3) Uani 1 d . .
H17A H 0.8396(4) -0.3347(7) 0.4329(3) 0.118 Uiso 1 calc R .
H17B H 0.7883(4) -0.2379(7) 0.4461(3) 0.118 Uiso 1 calc R .
H17C H 0.8571(4) -0.2387(7) 0.4782(3) 0.118 Uiso 1 calc R .
C18 C 0.9297(4) -0.0655(8) 0.2864(3) 0.082(3) Uani 1 d . .
H18A H 0.9366(4) -0.1422(8) 0.2697(3) 0.123 Uiso 1 calc R .
H18B H 0.9704(4) -0.0251(8) 0.2949(3) 0.123 Uiso 1 calc R .
H18C H 0.9019(4) -0.0158(8) 0.2625(3) 0.123 Uiso 1 calc R .
C19 C 0.8376(4) 0.3203(9) 0.1348(3) 0.097(3) Uani 1 d . .
H19A H 0.8065(4) 0.3843(9) 0.1275(3) 0.145 Uiso 1 calc R .
H19B H 0.8360(4) 0.2664(9) 0.1047(3) 0.145 Uiso 1 calc R .
H19C H 0.8801(4) 0.3548(9) 0.1413(3) 0.145 Uiso 1 calc R .
C20 C 0.7463(4) 0.0475(8) 0.2729(3) 0.083(3) Uani 1 d . .
H20A H 0.7403(4) -0.0264(8) 0.2526(3) 0.124 Uiso 1 calc R .
H20B H 0.7049(4) 0.0824(8) 0.2773(3) 0.124 Uiso 1 calc R .
H20C H 0.7687(4) 0.0298(8) 0.3073(3) 0.124 Uiso 1 calc R .
C1S C 0.0000 0.5315(18) 0.2500 0.207(12) Uani 1 d S .
Cl1S Cl 0.0530(2) 0.6113(5) 0.2897(3) 0.267(3) Uani 1 d . .

loop_
_atom_type_symbol
_atom_type_description
_atom_type_scat_dispersion_real
_atom_type_scat_dispersion_imag
_atom_type_scat_source
C C 0.0033 0.0016 'International Tables Vol C Tables 4.2.6.8 and 6.1.1.4'
H H 0.0000 0.0000 'International Tables Vol C Tables 4.2.6.8 and 6.1.1.4'
B B 0.0013 0.0007 'International Tables Vol C Tables 4.2.6.8 and 6.1.1.4'
N N 0.0061 0.0033 'International Tables Vol C Tables 4.2.6.8 and 6.1.1.4'
Cl Cl 0.1484 0.1585 'International Tables Vol C Tables 4.2.6.8 and 6.1.1.4'
Y Y -2.7962 3.5667 'International Tables Vol C Tables 4.2.6.8 and 6.1.1.4'

loop_
_geom_angle_atom_site_label_1
_geom_angle_atom_site_label_2
_geom_angle_atom_site_label_3
_geom_angle
_geom_angle_site_symmetry_1
_geom_angle_site_symmetry_3
_geom_angle_publ_flag
N4 Y N2 79.4(2) . . ?
N4 Y N6 79.3(2) . . ?
N2 Y N6 78.6(2) . . ?
N4 Y N8 164.3(2) . . ?
N2 Y N8 91.9(2) . . ?
N6 Y N8 86.2(2) . . ?
N4 Y Cl2 98.2(2) . . ?
N2 Y Cl2 92.29(14) . . ?
N6 Y Cl2 170.82(14) . . ?
N8 Y Cl2 95.2(2) . . ?
N4 Y Cl1 98.1(2) . . ?
N2 Y Cl1 173.22(14) . . ?
N6 Y Cl1 94.79(14) . . ?
N8 Y Cl1 89.06(14) . . ?
Cl2 Y Cl1 94.31(8) . . ?
N2 N1 C1 109.1(5) . . ?
N2 N1 B 122.1(5) . . ?
C1 N1 B 128.7(6) . . ?
C3 N2 N1 107.6(5) . . ?
C3 N2 Y 133.3(5) . . ?
N1 N2 Y 118.7(4) . . ?
C4 N3 N4 110.1(7) . . ?
C4 N3 B 129.5(8) . . ?
N4 N3 B 120.4(6) . . ?
C6 N4 N3 105.9(6) . . ?
C6 N4 Y 131.9(6) . . ?
N3 N4 Y 120.9(4) . . ?
C7 N5 N6 109.0(6) . . ?
C7 N5 B 129.3(6) . . ?
N6 N5 B 121.7(5) . . ?
C9 N6 N5 106.9(6) . . ?
C9 N6 Y 133.8(5) . . ?
N5 N6 Y 119.0(4) . . ?
C10 N7 N8 113.2(6) . . ?
C12 N8 N7 104.8(6) . . ?
C12 N8 Y 137.4(5) . . ?
N7 N8 Y 117.2(4) . . ?
N5 B N3 110.0(6) . . ?
N5 B N1 109.8(6) . . ?
N3 B N1 110.2(6) . . ?
C2 C1 N1 107.0(6) . . ?
C2 C1 C13 129.3(7) . . ?
N1 C1 C13 123.6(7) . . ?
C1 C2 C3 107.4(6) . . ?
N2 C3 C2 108.8(6) . . ?
N2 C3 C14 123.3(6) . . ?
C2 C3 C14 127.9(6) . . ?
N3 C4 C5 107.5(8) . . ?
N3 C4 C15 123.6(10) . . ?
C5 C4 C15 128.9(9) . . ?
C4 C5 C6 107.0(8) . . ?
N4 C6 C5 109.4(8) . . ?
N4 C6 C16 120.0(8) . . ?
C5 C6 C16 130.6(8) . . ?
N5 C7 C8 108.2(6) . . ?
N5 C7 C17 123.2(7) . . ?
C8 C7 C17 128.5(7) . . ?
C7 C8 C9 107.2(6) . . ?
N6 C9 C8 108.6(6) . . ?
N6 C9 C18 122.3(7) . . ?
C8 C9 C18 129.0(7) . . ?
N7 C10 C11 104.8(7) . . ?
N7 C10 C19 122.2(7) . . ?
C11 C10 C19 133.0(7) . . ?
C10 C11 C12 107.4(7) . . ?
N8 C12 C11 109.8(6) . . ?
N8 C12 C20 122.2(7) . . ?
C11 C12 C20 128.0(7) . . ?
Cl1S C1S Cl1S 116.1(12) . 2 ?

loop_
_geom_bond_atom_site_label_1
_geom_bond_atom_site_label_2
_geom_bond_distance
_geom_bond_site_symmetry_2
_geom_bond_publ_flag
Y N4 2.368(6) . ?
Y N2 2.418(5) . ?
Y N6 2.420(5) . ?
Y N8 2.428(6) . ?
Y Cl2 2.553(2) . ?
Y Cl1 2.556(2) . ?
N1 N2 1.367(7) . ?
N1 C1 1.373(8) . ?
N1 B 1.548(9) . ?
N2 C3 1.345(8) . ?
N3 C4 1.333(9) . ?
N3 N4 1.376(8) . ?
N3 B 1.550(11) . ?
N4 C6 1.346(9) . ?
N5 C7 1.341(8) . ?
N5 N6 1.375(7) . ?
N5 B 1.540(10) . ?
N6 C9 1.349(8) . ?
N7 C10 1.338(8) . ?
N7 N8 1.343(8) . ?
N8 C12 1.331(8) . ?
C1 C2 1.371(10) . ?
C1 C13 1.483(10) . ?
C2 C3 1.386(10) . ?
C3 C14 1.477(10) . ?
C4 C5 1.367(12) . ?
C4 C15 1.506(12) . ?
C5 C6 1.373(12) . ?
C6 C16 1.496(12) . ?
C7 C8 1.359(10) . ?
C7 C17 1.497(10) . ?
C8 C9 1.377(10) . ?
C9 C18 1.459(10) . ?
C10 C11 1.364(10) . ?
C10 C19 1.485(11) . ?
C11 C12 1.378(10) . ?
C12 C20 1.493(10) . ?
C1S Cl1S 1.659(11) . ?
C1S Cl1S 1.659(11) 2 ?
